data_4318610
loop_
_publ_author_name
'L. Valencia'
'J. Martinez'
'A. Mac\'ias'
'R. Bastida'
'R. A. Carvalho'
'C. F. G. C. Geraldes'

_publ_section_title
;
 X-ray Diffraction and 1H NMR in Solution: Structural Determination of
 Lanthanide Complexes of a Py2N6Ac4 Ligand
;
_journal_name_full 'Inorganic Chemistry'
_journal_page_first 5300
_journal_page_last 5312
_journal_paper_doi 10.1021/ic0257017
_journal_volume 41
_journal_year 2002
_chemical_formula_sum 'C26 H30 La N7 O15'
_chemical_formula_weight 819.48
_chemical_name_systematic
;
 ?
;
_space_group_IT_number 14
_symmetry_cell_setting monoclinic
_symmetry_space_group_name_Hall '-P 2yn'
_symmetry_space_group_name_H-M 'P 1 21/n 1'
_atom_sites_solution_hydrogens geom
_atom_sites_solution_primary direct
_atom_sites_solution_secondary difmap
_audit_creation_method SHELXL-97
_cell_angle_alpha 90.00
_cell_angle_beta 92.3040(10)
_cell_angle_gamma 90.00
_cell_formula_units_Z 4
_cell_length_a 9.7586(5)
_cell_length_b 19.5753(10)
_cell_length_c 16.6679(8)
_cell_measurement_temperature 173(2)
_cell_volume 3181.5(3)
_computing_structure_refinement 'SHELXL-97 (Sheldrick, 1997)'
_diffrn_ambient_temperature 173(2)
_diffrn_measured_fraction_theta_full 0.963
_diffrn_measured_fraction_theta_max 0.963
_diffrn_radiation_monochromator graphite
_diffrn_radiation_source 'fine-focus sealed tube'
_diffrn_radiation_type MoK\a
_diffrn_radiation_wavelength 0.71073
_diffrn_reflns_av_R_equivalents 0.0464
_diffrn_reflns_av_sigmaI/netI 0.0560
_diffrn_reflns_limit_h_max 12
_diffrn_reflns_limit_h_min -12
_diffrn_reflns_limit_k_max 25
_diffrn_reflns_limit_k_min -25
_diffrn_reflns_limit_l_max 10
_diffrn_reflns_limit_l_min -22
_diffrn_reflns_number 19193
_diffrn_reflns_theta_full 28.02
_diffrn_reflns_theta_max 28.02
_diffrn_reflns_theta_min 1.61
_exptl_absorpt_coefficient_mu 1.426
_exptl_crystal_density_diffrn 1.711
_exptl_crystal_density_method 'not measured'
_exptl_crystal_F_000 1648
_refine_diff_density_max 1.045
_refine_diff_density_min -0.671
_refine_diff_density_rms 0.102
_refine_ls_extinction_method none
_refine_ls_goodness_of_fit_ref 0.973
_refine_ls_hydrogen_treatment mixed
_refine_ls_matrix_type full
_refine_ls_number_parameters 443
_refine_ls_number_reflns 7389
_refine_ls_number_restraints 0
_refine_ls_restrained_S_all 0.973
_refine_ls_R_factor_all 0.0489
_refine_ls_R_factor_gt 0.0323
_refine_ls_shift/su_max 0.001
_refine_ls_shift/su_mean 0.000
_refine_ls_structure_factor_coef Fsqd
_refine_ls_weighting_details 'calc w=1/[\s^2^(Fo^2^)+(0.0416P)^2^+0.0000P] where P=(Fo^2^+2Fc^2^)/3'
_refine_ls_weighting_scheme calc
_refine_ls_wR_factor_gt 0.0784
_refine_ls_wR_factor_ref 0.0828
_reflns_number_gt 5720
_reflns_number_total 7389
_reflns_threshold_expression >2sigma(I)
_cod_data_source_file ic0257017_s2.cif
_cod_data_source_block lan
_cod_database_code 4318610

loop_
_symmetry_equiv_pos_as_xyz
'x, y, z'
'-x+1/2, y+1/2, -z+1/2'
'-x, -y, -z'
'x-1/2, -y-1/2, z-1/2'

loop_
_atom_site_label
_atom_site_type_symbol
_atom_site_fract_x
_atom_site_fract_y
_atom_site_fract_z
_atom_site_U_iso_or_equiv
_atom_site_adp_type
_atom_site_occupancy
_atom_site_symmetry_multiplicity
_atom_site_calc_flag
_atom_site_refinement_flags
_atom_site_disorder_assembly
_atom_site_disorder_group
La1 La 0.238767(16) 0.296426(8) 0.012620(11) 0.01546(6) Uani 1 1 d . . .
N1 N 0.0455(2) 0.29943(13) 0.11870(16) 0.0194(5) Uani 1 1 d . . .
N2 N 0.0869(2) 0.18197(13) 0.02441(16) 0.0182(5) Uani 1 1 d . . .
N3 N 0.3935(3) 0.18204(13) 0.01263(15) 0.0183(5) Uani 1 1 d . . .
N4 N 0.4372(2) 0.29348(14) -0.09007(15) 0.0201(5) Uani 1 1 d . . .
N5 N 0.2671(3) 0.40904(13) -0.07790(16) 0.0215(6) Uani 1 1 d . . .
N6 N 0.2161(2) 0.41435(13) 0.09714(16) 0.0201(6) Uani 1 1 d . . .
O1 O 0.1511(2) 0.23544(11) -0.11607(13) 0.0213(5) Uani 1 1 d . . .
O2 O -0.0514(2) 0.21051(12) -0.17655(13) 0.0252(5) Uani 1 1 d . . .
O3 O 0.3316(2) 0.24755(11) 0.14735(13) 0.0207(5) Uani 1 1 d . . .
O4 O 0.5337(2) 0.22516(12) 0.20951(13) 0.0252(5) Uani 1 1 d . . .
O5 O 0.0236(2) 0.35193(12) -0.04995(14) 0.0252(5) Uani 1 1 d . . .
O6 O -0.0723(2) 0.39620(12) -0.16227(15) 0.0315(6) Uani 1 1 d . . .
O7 O 0.4647(2) 0.35915(12) 0.07951(15) 0.0291(5) Uani 1 1 d . . .
O8 O 0.5529(2) 0.40467(13) 0.19212(16) 0.0353(6) Uani 1 1 d . . .
C1 C 0.0050(3) 0.35941(17) 0.14957(19) 0.0212(7) Uani 1 1 d . . .
C2 C -0.1026(3) 0.36292(18) 0.2020(2) 0.0252(7) Uani 1 1 d . . .
H2 H -0.1264 0.4052 0.2256 0.030 Uiso 1 1 calc R . .
C3 C -0.1739(3) 0.30436(19) 0.2193(2) 0.0289(8) Uani 1 1 d . . .
H3 H -0.2494 0.3061 0.2535 0.035 Uiso 1 1 calc R . .
C4 C -0.1342(3) 0.24295(18) 0.18604(19) 0.0250(7) Uani 1 1 d . . .
H4 H -0.1829 0.2021 0.1965 0.030 Uiso 1 1 calc R . .
C5 C -0.0224(3) 0.24186(16) 0.13738(19) 0.0198(7) Uani 1 1 d . . .
C6 C 0.0336(3) 0.17556(16) 0.10599(19) 0.0220(7) Uani 1 1 d . . .
H6A H 0.1083 0.1594 0.1432 0.026 Uiso 1 1 calc R . .
H6B H -0.0400 0.1407 0.1051 0.026 Uiso 1 1 calc R . .
C7 C 0.1685(3) 0.11992(15) 0.0043(2) 0.0234(7) Uani 1 1 d . . .
H7A H 0.1711 0.1158 -0.0548 0.028 Uiso 1 1 calc R . .
H7B H 0.1218 0.0789 0.0247 0.028 Uiso 1 1 calc R . .
C8 C 0.3147(3) 0.12166(16) 0.0394(2) 0.0224(7) Uani 1 1 d . . .
H8A H 0.3124 0.1221 0.0987 0.027 Uiso 1 1 calc R . .
H8B H 0.3628 0.0795 0.0235 0.027 Uiso 1 1 calc R . .
C9 C 0.4490(3) 0.17031(16) -0.06762(19) 0.0220(7) Uani 1 1 d . . .
H9A H 0.3753 0.1520 -0.1040 0.026 Uiso 1 1 calc R . .
H9B H 0.5227 0.1356 -0.0630 0.026 Uiso 1 1 calc R . .
C10 C 0.5056(3) 0.23450(17) -0.10365(18) 0.0209(7) Uani 1 1 d . . .
C11 C 0.6197(3) 0.23292(19) -0.1504(2) 0.0269(7) Uani 1 1 d . . .
H11 H 0.6680 0.1914 -0.1577 0.032 Uiso 1 1 calc R . .
C12 C 0.6624(3) 0.29269(19) -0.1863(2) 0.0296(8) Uani 1 1 d . . .
H12 H 0.7407 0.2927 -0.2184 0.036 Uiso 1 1 calc R . .
C13 C 0.5897(3) 0.35238(19) -0.1749(2) 0.0288(8) Uani 1 1 d . . .
H13 H 0.6150 0.3934 -0.2009 0.035 Uiso 1 1 calc R . .
C14 C 0.4793(3) 0.35153(17) -0.12502(19) 0.0221(7) Uani 1 1 d . . .
C15 C 0.4104(3) 0.41704(17) -0.1021(2) 0.0268(7) Uani 1 1 d . . .
H15A H 0.4644 0.4382 -0.0571 0.032 Uiso 1 1 calc R . .
H15B H 0.4116 0.4489 -0.1482 0.032 Uiso 1 1 calc R . .
C16 C 0.2201(3) 0.47206(16) -0.0368(2) 0.0260(7) Uani 1 1 d . . .
H16A H 0.1188 0.4746 -0.0424 0.031 Uiso 1 1 calc R . .
H16B H 0.2577 0.5124 -0.0641 0.031 Uiso 1 1 calc R . .
C17 C 0.2621(3) 0.47532(17) 0.0511(2) 0.0270(8) Uani 1 1 d . . .
H17A H 0.3633 0.4788 0.0566 0.032 Uiso 1 1 calc R . .
H17B H 0.2229 0.5171 0.0746 0.032 Uiso 1 1 calc R . .
C18 C 0.0721(3) 0.42342(16) 0.1197(2) 0.0240(7) Uani 1 1 d . . .
H18A H 0.0179 0.4406 0.0724 0.029 Uiso 1 1 calc R . .
H18B H 0.0692 0.4587 0.1621 0.029 Uiso 1 1 calc R . .
C19 C -0.0259(3) 0.18926(16) -0.03668(19) 0.0202(7) Uani 1 1 d . . .
H19A H -0.0937 0.2228 -0.0181 0.024 Uiso 1 1 calc R . .
H19B H -0.0730 0.1448 -0.0447 0.024 Uiso 1 1 calc R . .
C20 C 0.0306(3) 0.21313(15) -0.1153(2) 0.0196(7) Uani 1 1 d . . .
C21 C 0.5070(3) 0.19498(17) 0.07235(19) 0.0218(7) Uani 1 1 d . . .
H21A H 0.5731 0.2275 0.0499 0.026 Uiso 1 1 calc R . .
H21B H 0.5561 0.1518 0.0848 0.026 Uiso 1 1 calc R . .
C22 C 0.4507(3) 0.22420(15) 0.14825(19) 0.0191(6) Uani 1 1 d . . .
C23 C 0.1732(3) 0.39572(17) -0.1482(2) 0.0246(7) Uani 1 1 d . . .
H23A H 0.2068 0.3563 -0.1789 0.030 Uiso 1 1 calc R . .
H23B H 0.1701 0.4361 -0.1840 0.030 Uiso 1 1 calc R . .
C24 C 0.0283(3) 0.38047(16) -0.1189(2) 0.0233(7) Uani 1 1 d . . .
C25 C 0.3073(3) 0.40766(17) 0.1694(2) 0.0245(7) Uani 1 1 d . . .
H25A H 0.2720 0.3719 0.2051 0.029 Uiso 1 1 calc R . .
H25B H 0.3108 0.4514 0.1992 0.029 Uiso 1 1 calc R . .
C26 C 0.4492(3) 0.38861(17) 0.1436(2) 0.0255(7) Uani 1 1 d . . .
O1W O 0.2549(4) 0.45143(16) 0.37856(19) 0.0632(9) Uani 1 1 d . . .
O2W O -0.0614(3) 0.47391(17) -0.29765(17) 0.0555(8) Uani 1 1 d . . .
N7 N 0.2651(4) -0.03422(18) -0.0887(3) 0.0469(9) Uani 1 1 d . . .
O1N O 0.1537(3) -0.03591(16) -0.0567(2) 0.0658(10) Uani 1 1 d . . .
O3N O 0.3734(3) -0.03663(17) -0.0479(2) 0.0764(12) Uani 1 1 d . . .
O4W O 0.4881(4) 0.4767(2) 0.3091(2) 0.0827(12) Uani 1 1 d . . .
O3W O -0.2522(3) 0.3469(3) 0.0065(2) 0.118(2) Uani 1 1 d . . .
O2N O 0.2666(4) -0.0291(3) -0.1615(2) 0.124(2) Uani 1 1 d . . .

loop_
_atom_site_aniso_label
_atom_site_aniso_U_11
_atom_site_aniso_U_22
_atom_site_aniso_U_33
_atom_site_aniso_U_23
_atom_site_aniso_U_13
_atom_site_aniso_U_12
La1 0.01448(9) 0.01673(9) 0.01523(9) 0.00014(8) 0.00146(6) 0.00018(7)
N1 0.0167(12) 0.0227(13) 0.0186(13) 0.0005(12) -0.0022(10) 0.0000(11)
N2 0.0193(12) 0.0200(12) 0.0151(13) -0.0003(11) 0.0003(11) -0.0005(10)
N3 0.0194(12) 0.0194(12) 0.0159(13) -0.0004(11) -0.0002(11) 0.0018(10)
N4 0.0174(12) 0.0278(14) 0.0153(13) -0.0001(12) 0.0017(10) -0.0006(11)
N5 0.0202(13) 0.0214(13) 0.0230(15) 0.0024(12) 0.0025(12) -0.0008(10)
N6 0.0199(13) 0.0190(13) 0.0217(14) -0.0010(11) 0.0020(11) -0.0006(10)
O1 0.0184(10) 0.0261(12) 0.0195(12) -0.0009(10) -0.0004(9) -0.0009(9)
O2 0.0220(11) 0.0330(13) 0.0200(12) 0.0028(10) -0.0052(10) -0.0039(10)
O3 0.0185(10) 0.0264(12) 0.0172(11) 0.0012(10) 0.0008(9) 0.0026(9)
O4 0.0216(11) 0.0357(13) 0.0179(12) -0.0018(10) -0.0040(9) 0.0037(10)
O5 0.0209(11) 0.0300(13) 0.0248(13) 0.0054(11) 0.0029(10) 0.0021(9)
O6 0.0248(12) 0.0363(14) 0.0329(14) 0.0073(12) -0.0056(11) 0.0010(11)
O7 0.0221(12) 0.0323(13) 0.0331(15) -0.0044(12) 0.0048(11) -0.0006(10)
O8 0.0232(12) 0.0399(15) 0.0420(16) 0.0002(13) -0.0095(11) -0.0046(11)
C1 0.0178(15) 0.0281(17) 0.0174(16) -0.0028(14) -0.0030(13) 0.0040(13)
C2 0.0224(16) 0.0328(18) 0.0202(17) -0.0049(15) 0.0001(14) 0.0055(14)
C3 0.0177(15) 0.047(2) 0.0217(17) -0.0014(17) 0.0038(14) 0.0019(15)
C4 0.0192(15) 0.038(2) 0.0178(17) 0.0050(15) -0.0011(13) -0.0046(14)
C5 0.0177(15) 0.0262(16) 0.0153(16) 0.0029(13) -0.0026(13) -0.0006(12)
C6 0.0254(16) 0.0235(16) 0.0172(16) 0.0044(14) 0.0012(14) -0.0048(13)
C7 0.0315(17) 0.0165(15) 0.0222(17) -0.0015(13) -0.0005(14) -0.0024(13)
C8 0.0256(16) 0.0198(16) 0.0213(17) 0.0005(13) -0.0034(14) 0.0034(13)
C9 0.0243(16) 0.0264(17) 0.0155(16) -0.0044(14) 0.0016(13) 0.0053(13)
C10 0.0172(15) 0.0326(18) 0.0127(15) -0.0039(14) -0.0016(12) 0.0027(13)
C11 0.0212(16) 0.040(2) 0.0190(17) -0.0052(16) 0.0004(14) 0.0042(14)
C12 0.0180(15) 0.052(2) 0.0193(17) -0.0036(17) 0.0050(13) 0.0004(16)
C13 0.0236(17) 0.042(2) 0.0209(18) 0.0014(16) 0.0048(15) -0.0072(15)
C14 0.0176(15) 0.0328(18) 0.0159(16) 0.0010(14) -0.0015(13) -0.0043(13)
C15 0.0244(16) 0.0261(17) 0.0303(19) 0.0033(15) 0.0053(15) -0.0049(14)
C16 0.0303(17) 0.0183(16) 0.0294(19) 0.0024(14) 0.0018(15) 0.0016(13)
C17 0.0283(17) 0.0206(16) 0.032(2) -0.0012(15) 0.0011(15) -0.0029(13)
C18 0.0209(16) 0.0225(16) 0.0287(19) -0.0052(14) 0.0036(14) 0.0060(13)
C19 0.0177(14) 0.0231(17) 0.0196(16) 0.0006(13) -0.0006(13) -0.0032(12)
C20 0.0200(15) 0.0159(15) 0.0228(17) -0.0040(13) 0.0009(13) 0.0011(12)
C21 0.0178(14) 0.0279(18) 0.0197(16) -0.0039(14) -0.0006(13) 0.0041(13)
C22 0.0202(15) 0.0198(15) 0.0174(16) 0.0027(13) -0.0007(13) -0.0015(12)
C23 0.0244(16) 0.0246(17) 0.0249(18) 0.0060(15) 0.0008(14) -0.0003(13)
C24 0.0241(16) 0.0216(16) 0.0242(18) 0.0000(14) -0.0001(14) -0.0010(13)
C25 0.0232(16) 0.0258(17) 0.0244(18) -0.0055(14) 0.0015(14) 0.0002(13)
C26 0.0237(16) 0.0227(16) 0.0299(19) 0.0035(15) -0.0012(15) -0.0027(13)
O1W 0.088(2) 0.054(2) 0.0478(19) -0.0035(17) 0.0029(18) 0.0250(18)
O2W 0.069(2) 0.066(2) 0.0315(16) 0.0043(16) 0.0009(15) 0.0137(17)
N7 0.041(2) 0.041(2) 0.059(3) -0.0148(19) -0.0098(19) 0.0147(16)
O1N 0.057(2) 0.0454(19) 0.096(3) -0.022(2) 0.018(2) -0.0079(16)
O3N 0.060(2) 0.065(2) 0.100(3) -0.031(2) -0.042(2) 0.0296(18)
O4W 0.069(2) 0.109(3) 0.069(2) -0.045(2) -0.019(2) -0.013(2)
O3W 0.046(2) 0.251(7) 0.058(3) -0.012(3) 0.0031(19) -0.001(3)
O2N 0.095(3) 0.232(6) 0.046(2) -0.012(3) 0.002(2) 0.074(4)

loop_
_atom_type_symbol
_atom_type_description
_atom_type_scat_dispersion_real
_atom_type_scat_dispersion_imag
_atom_type_scat_source
C C 0.0033 0.0016 'International Tables Vol C Tables 4.2.6.8 and 6.1.1.4'
H H 0.0000 0.0000 'International Tables Vol C Tables 4.2.6.8 and 6.1.1.4'
N N 0.0061 0.0033 'International Tables Vol C Tables 4.2.6.8 and 6.1.1.4'
O O 0.0106 0.0060 'International Tables Vol C Tables 4.2.6.8 and 6.1.1.4'
La La -0.2871 2.4523 'International Tables Vol C Tables 4.2.6.8 and 6.1.1.4'

loop_
_geom_angle_atom_site_label_1
_geom_angle_atom_site_label_2
_geom_angle_atom_site_label_3
_geom_angle
_geom_angle_site_symmetry_1
_geom_angle_site_symmetry_3
_geom_angle_publ_flag
O5 La1 O1 67.39(7) . . ?
O5 La1 O3 140.45(7) . . ?
O1 La1 O3 130.50(7) . . ?
O5 La1 N4 110.98(7) . . ?
O1 La1 N4 71.14(7) . . ?
O3 La1 N4 108.46(7) . . ?
O5 La1 N1 70.44(7) . . ?
O1 La1 N1 110.27(7) . . ?
O3 La1 N1 70.09(7) . . ?
N4 La1 N1 178.40(7) . . ?
O5 La1 N5 61.51(7) . . ?
O1 La1 N5 87.18(7) . . ?
O3 La1 N5 138.90(7) . . ?
N4 La1 N5 63.86(8) . . ?
N1 La1 N5 116.73(8) . . ?
O5 La1 N2 86.45(7) . . ?
O1 La1 N2 60.64(7) . . ?
O3 La1 N2 78.62(7) . . ?
N4 La1 N2 116.68(8) . . ?
N1 La1 N2 63.89(8) . . ?
N5 La1 N2 142.19(8) . . ?
O5 La1 N3 143.58(7) . . ?
O1 La1 N3 77.44(7) . . ?
O3 La1 N3 60.93(7) . . ?
N4 La1 N3 63.67(8) . . ?
N1 La1 N3 115.69(8) . . ?
N5 La1 N3 127.52(8) . . ?
N2 La1 N3 67.68(8) . . ?
O5 La1 N6 76.53(7) . . ?
O1 La1 N6 142.69(7) . . ?
O3 La1 N6 84.07(7) . . ?
N4 La1 N6 115.62(8) . . ?
N1 La1 N6 63.78(8) . . ?
N5 La1 N6 66.88(8) . . ?
N2 La1 N6 127.68(8) . . ?
N3 La1 N6 139.58(8) . . ?
O5 La1 O7 127.97(7) . . ?
O1 La1 O7 141.99(7) . . ?
O3 La1 O7 63.85(7) . . ?
N4 La1 O7 70.85(7) . . ?
N1 La1 O7 107.73(7) . . ?
N5 La1 O7 76.15(7) . . ?
N2 La1 O7 141.51(7) . . ?
N3 La1 O7 86.00(7) . . ?
N6 La1 O7 59.09(7) . . ?
O5 La1 H23B 46.9 . . ?
O1 La1 H23B 67.8 . . ?
O3 La1 H23B 160.2 . . ?
N4 La1 H23B 67.4 . . ?
N1 La1 H23B 113.8 . . ?
N5 La1 H23B 21.3 . . ?
N2 La1 H23B 121.0 . . ?
N3 La1 H23B 126.7 . . ?
N6 La1 H23B 80.9 . . ?
O7 La1 H23B 97.1 . . ?
O5 La1 H25B 95.8 . . ?
O1 La1 H25B 162.2 . . ?
O3 La1 H25B 66.2 . . ?
N4 La1 H25B 112.0 . . ?
N1 La1 H25B 66.9 . . ?
N5 La1 H25B 79.3 . . ?
N2 La1 H25B 126.6 . . ?
N3 La1 H25B 120.0 . . ?
N6 La1 H25B 19.6 . . ?
O7 La1 H25B 45.0 . . ?
H23B La1 H25B 96.7 . . ?
O5 La1 H21B 163.8 . . ?
O1 La1 H21B 98.0 . . ?
O3 La1 H21B 44.9 . . ?
N4 La1 H21B 68.3 . . ?
N1 La1 H21B 110.5 . . ?
N5 La1 H21B 127.1 . . ?
N2 La1 H21B 79.9 . . ?
N3 La1 H21B 20.7 . . ?
N6 La1 H21B 118.9 . . ?
O7 La1 H21B 67.9 . . ?
H23B La1 H21B 135.7 . . ?
H25B La1 H21B 99.4 . . ?
O5 La1 H19B 69.0 . . ?
O1 La1 H19B 44.8 . . ?
O3 La1 H19B 99.1 . . ?
N4 La1 H19B 111.7 . . ?
N1 La1 H19B 69.4 . . ?
N5 La1 H19B 121.6 . . ?
N2 La1 H19B 20.5 . . ?
N3 La1 H19B 79.6 . . ?
N6 La1 H19B 128.7 . . ?
O7 La1 H19B 161.8 . . ?
H23B La1 H19B 100.4 . . ?
H25B La1 H19B 136.3 . . ?
H21B La1 H19B 95.8 . . ?
O5 La1 H9B 134.7 . . ?
O1 La1 H9B 67.8 . . ?
O3 La1 H9B 77.3 . . ?
N4 La1 H9B 46.6 . . ?
N1 La1 H9B 133.0 . . ?
N5 La1 H9B 110.2 . . ?
N2 La1 H9B 77.4 . . ?
N3 La1 H9B 18.3 . . ?
N6 La1 H9B 145.0 . . ?
O7 La1 H9B 86.1 . . ?
H23B La1 H9B 108.4 . . ?
H25B La1 H9B 127.8 . . ?
H21B La1 H9B 33.1 . . ?
H19B La1 H9B 83.8 . . ?
O5 La1 H18B 66.5 . . ?
O1 La1 H18B 133.4 . . ?
O3 La1 H18B 84.4 . . ?
N4 La1 H18B 133.3 . . ?
N1 La1 H18B 46.3 . . ?
N5 La1 H18B 77.0 . . ?
N2 La1 H18B 109.8 . . ?
N3 La1 H18B 145.2 . . ?
N6 La1 H18B 18.8 . . ?
O7 La1 H18B 76.1 . . ?
H23B La1 H18B 85.5 . . ?
H25B La1 H18B 32.0 . . ?
H21B La1 H18B 126.6 . . ?
H19B La1 H18B 110.1 . . ?
H9B La1 H18B 158.7 . . ?
O5 La1 H6B 85.9 . . ?
O1 La1 H6B 77.3 . . ?
O3 La1 H6B 68.8 . . ?
N4 La1 H6B 133.8 . . ?
N1 La1 H6B 46.6 . . ?
N5 La1 H6B 147.3 . . ?
N2 La1 H6B 18.4 . . ?
N3 La1 H6B 77.3 . . ?
N6 La1 H6B 110.0 . . ?
O7 La1 H6B 132.1 . . ?
H23B La1 H6B 128.8 . . ?
H25B La1 H6B 108.3 . . ?
H21B La1 H6B 84.0 . . ?
H19B La1 H6B 33.3 . . ?
H9B La1 H6B 90.6 . . ?
H18B La1 H6B 92.9 . . ?
O5 La1 H15B 77.9 . . ?
O1 La1 H15B 85.9 . . ?
O3 La1 H15B 130.9 . . ?
N4 La1 H15B 46.3 . . ?
N1 La1 H15B 134.1 . . ?
N5 La1 H15B 18.4 . . ?
N2 La1 H15B 146.5 . . ?
N3 La1 H15B 109.6 . . ?
N6 La1 H15B 77.3 . . ?
O7 La1 H15B 67.6 . . ?
H23B La1 H15B 32.3 . . ?
H25B La1 H15B 84.7 . . ?
H21B La1 H15B 109.0 . . ?
H19B La1 H15B 127.9 . . ?
H9B La1 H15B 92.8 . . ?
H18B La1 H15B 91.0 . . ?
H6B La1 H15B 160.2 . . ?
O5 La1 H8B 130.3 . . ?
O1 La1 H8B 70.7 . . ?
O3 La1 H8B 61.3 . . ?
N4 La1 H8B 78.4 . . ?
N1 La1 H8B 101.3 . . ?
N5 La1 H8B 140.9 . . ?
N2 La1 H8B 49.4 . . ?
N3 La1 H8B 18.3 . . ?
N6 La1 H8B 145.4 . . ?
O7 La1 H8B 101.6 . . ?
H23B La1 H8B 132.6 . . ?
H25B La1 H8B 126.9 . . ?
H21B La1 H8B 33.7 . . ?
H19B La1 H8B 62.6 . . ?
H9B La1 H8B 31.9 . . ?
H18B La1 H8B 141.2 . . ?
H6B La1 H8B 59.5 . . ?
H15B La1 H8B 124.5 . . ?
O5 La1 H7B 102.7 . . ?
O1 La1 H7B 60.8 . . ?
O3 La1 H7B 71.6 . . ?
N4 La1 H7B 101.9 . . ?
N1 La1 H7B 78.3 . . ?
N5 La1 H7B 148.0 . . ?
N2 La1 H7B 18.5 . . ?
N3 La1 H7B 49.2 . . ?
N6 La1 H7B 140.3 . . ?
O7 La1 H7B 128.5 . . ?
H23B La1 H7B 128.0 . . ?
H25B La1 H7B 132.1 . . ?
H21B La1 H7B 62.6 . . ?
H19B La1 H7B 33.7 . . ?
H9B La1 H7B 59.4 . . ?
H18B La1 H7B 124.5 . . ?
H6B La1 H7B 32.0 . . ?
H15B La1 H7B 142.1 . . ?
H8B La1 H7B 30.9 . . ?
O5 La1 H16B 61.2 . . ?
O1 La1 H16B 102.6 . . ?
O3 La1 H16B 126.2 . . ?
N4 La1 H16B 78.0 . . ?
N1 La1 H16B 102.2 . . ?
N5 La1 H16B 17.9 . . ?
N2 La1 H16B 147.6 . . ?
N3 La1 H16B 139.7 . . ?
N6 La1 H16B 49.0 . . ?
O7 La1 H16B 69.2 . . ?
H23B La1 H16B 34.8 . . ?
H25B La1 H16B 62.4 . . ?
H21B La1 H16B 131.9 . . ?
H19B La1 H16B 128.9 . . ?
H9B La1 H16B 124.4 . . ?
H18B La1 H16B 59.7 . . ?
H6B La1 H16B 142.8 . . ?
H15B La1 H16B 32.1 . . ?
H8B La1 H16B 156.4 . . ?
H7B La1 H16B 161.6 . . ?
O5 La1 H17B 69.2 . . ?
O1 La1 H17B 129.2 . . ?
O3 La1 H17B 100.0 . . ?
N4 La1 H17B 101.9 . . ?
N1 La1 H17B 77.9 . . ?
N5 La1 H17B 48.7 . . ?
N2 La1 H17B 140.0 . . ?
N3 La1 H17B 146.1 . . ?
N6 La1 H17B 18.2 . . ?
O7 La1 H17B 60.1 . . ?
H23B La1 H17B 63.5 . . ?
H25B La1 H17B 33.7 . . ?
H21B La1 H17B 127.0 . . ?
H19B La1 H17B 133.4 . . ?
H9B La1 H17B 142.0 . . ?
H18B La1 H17B 31.8 . . ?
H6B La1 H17B 124.3 . . ?
H15B La1 H17B 60.0 . . ?
H8B La1 H17B 159.5 . . ?
H7B La1 H17B 156.2 . . ?
H16B La1 H17B 30.8 . . ?
O5 La1 H23A 55.0 . . ?
O1 La1 H23A 50.4 . . ?
O3 La1 H23A 164.3 . . ?
N4 La1 H23A 56.0 . . ?
N1 La1 H23A 125.5 . . ?
N5 La1 H23A 36.9 . . ?
N2 La1 H23A 108.9 . . ?
N3 La1 H23A 108.4 . . ?
N6 La1 H23A 100.8 . . ?
O7 La1 H23A 105.7 . . ?
H23B La1 H23A 20.0 . . ?
H25B La1 H23A 115.7 . . ?
H21B La1 H23A 121.6 . . ?
H19B La1 H23A 89.5 . . ?
H9B La1 H23A 90.7 . . ?
H18B La1 H23A 105.1 . . ?
H6B La1 H23A 122.1 . . ?
H15B La1 H23A 38.4 . . ?
H8B La1 H23A 112.6 . . ?
H7B La1 H23A 111.1 . . ?
H16B La1 H23A 53.3 . . ?
H17B La1 H23A 83.2 . . ?
O5 La1 H19A 52.0 . . ?
O1 La1 H19A 54.7 . . ?
O3 La1 H19A 105.1 . . ?
N4 La1 H19A 125.8 . . ?
N1 La1 H19A 55.6 . . ?
N5 La1 H19A 111.3 . . ?
N2 La1 H19A 34.5 . . ?
N3 La1 H19A 99.8 . . ?
N6 La1 H19A 109.0 . . ?
O7 La1 H19A 163.2 . . ?
H23B La1 H19A 92.0 . . ?
H25B La1 H19A 120.0 . . ?
H21B La1 H19A 114.3 . . ?
H19B La1 H19A 20.7 . . ?
H9B La1 H19A 104.4 . . ?
H18B La1 H19A 90.7 . . ?
H6B La1 H19A 36.9 . . ?
H15B La1 H19A 123.8 . . ?
H8B La1 H19A 82.2 . . ?
H7B La1 H19A 51.8 . . ?
H16B La1 H19A 113.1 . . ?
H17B La1 H19A 112.7 . . ?
H23A La1 H19A 87.5 . . ?
O5 La1 H21A 165.1 . . ?
O1 La1 H21A 104.0 . . ?
O3 La1 H21A 54.5 . . ?
N4 La1 H21A 54.1 . . ?
N1 La1 H21A 124.5 . . ?
N5 La1 H21A 107.1 . . ?
N2 La1 H21A 100.1 . . ?
N3 La1 H21A 34.7 . . ?
N6 La1 H21A 108.9 . . ?
O7 La1 H21A 51.6 . . ?
H23B La1 H21A 119.2 . . ?
H25B La1 H21A 91.1 . . ?
H21B La1 H21A 20.6 . . ?
H19B La1 H21A 114.2 . . ?
H9B La1 H21A 36.7 . . ?
H18B La1 H21A 122.5 . . ?
H6B La1 H21A 104.5 . . ?
H15B La1 H21A 89.6 . . ?
H8B La1 H21A 51.8 . . ?
H7B La1 H21A 82.1 . . ?
H16B La1 H21A 111.3 . . ?
H17B La1 H21A 111.6 . . ?
H23A La1 H21A 110.1 . . ?
H19A La1 H21A 133.9 . . ?
O5 La1 H25A 103.7 . . ?
O1 La1 H25A 165.1 . . ?
O3 La1 H25A 49.2 . . ?
N4 La1 H25A 123.8 . . ?
N1 La1 H25A 54.8 . . ?
N5 La1 H25A 99.1 . . ?
N2 La1 H25A 108.2 . . ?
N3 La1 H25A 108.4 . . ?
N6 La1 H25A 35.0 . . ?
O7 La1 H25A 52.9 . . ?
H23B La1 H25A 115.6 . . ?
H25B La1 H25A 20.0 . . ?
H21B La1 H25A 89.0 . . ?
H19B La1 H25A 121.6 . . ?
H9B La1 H25A 121.5 . . ?
H18B La1 H25A 37.6 . . ?
H6B La1 H25A 90.4 . . ?
H15B La1 H25A 104.3 . . ?
H8B La1 H25A 110.5 . . ?
H7B La1 H25A 112.1 . . ?
H16B La1 H25A 81.9 . . ?
H17B La1 H25A 52.1 . . ?
H23A La1 H25A 135.2 . . ?
H19A La1 H25A 110.4 . . ?
H21A La1 H25A 87.1 . . ?
O5 La1 H15A 92.4 . . ?
O1 La1 H15A 105.3 . . ?
O3 La1 H15A 110.8 . . ?
N4 La1 H15A 50.2 . . ?
N1 La1 H15A 129.4 . . ?
N5 La1 H15A 31.4 . . ?
N2 La1 H15A 165.2 . . ?
N3 La1 H15A 106.1 . . ?
N6 La1 H15A 66.0 . . ?
O7 La1 H15A 47.0 . . ?
H23B La1 H15A 50.9 . . ?
H25B La1 H15A 68.2 . . ?
H21B La1 H15A 98.5 . . ?
H19B La1 H15A 148.6 . . ?
H9B La1 H15A 93.2 . . ?
H18B La1 H15A 83.1 . . ?
H6B La1 H15A 176.0 . . ?
H15B La1 H15A 20.8 . . ?
H8B La1 H15A 124.1 . . ?
H7B La1 H15A 152.0 . . ?
H16B La1 H15A 34.1 . . ?
H17B La1 H15A 51.7 . . ?
H23A La1 H15A 59.2 . . ?
H19A La1 H15A 142.7 . . ?
H21A La1 H15A 77.9 . . ?
H25A La1 H15A 86.5 . . ?
O5 La1 H18A 46.2 . . ?
O1 La1 H18A 113.6 . . ?
O3 La1 H18A 103.7 . . ?
N4 La1 H18A 129.8 . . ?
N1 La1 H18A 50.5 . . ?
N5 La1 H18A 66.5 . . ?
N2 La1 H18A 106.6 . . ?
N3 La1 H18A 164.0 . . ?
N6 La1 H18A 32.3 . . ?
O7 La1 H18A 90.9 . . ?
H23B La1 H18A 69.3 . . ?
H25B La1 H18A 50.3 . . ?
H21B La1 H18A 147.0 . . ?
H19B La1 H18A 99.8 . . ?
H9B La1 H18A 176.0 . . ?
H18B La1 H18A 20.5 . . ?
H6B La1 H18A 93.4 . . ?
H15B La1 H18A 83.6 . . ?
H8B La1 H18A 151.8 . . ?
H7B La1 H18A 124.5 . . ?
H16B La1 H18A 51.9 . . ?
H17B La1 H18A 34.2 . . ?
H23A La1 H18A 87.6 . . ?
H19A La1 H18A 79.1 . . ?
H21A La1 H18A 141.2 . . ?
H25A La1 H18A 58.1 . . ?
H15A La1 H18A 82.8 . . ?
O5 La1 H6A 104.6 . . ?
O1 La1 H6A 92.5 . . ?
O3 La1 H6A 48.4 . . ?
N4 La1 H6A 130.0 . . ?
N1 La1 H6A 49.6 . . ?
N5 La1 H6A 165.0 . . ?
N2 La1 H6A 32.3 . . ?
N3 La1 H6A 66.8 . . ?
N6 La1 H6A 105.8 . . ?
O7 La1 H6A 112.1 . . ?
H23B La1 H6A 149.3 . . ?
H25B La1 H6A 97.6 . . ?
H21B La1 H6A 67.8 . . ?
H19B La1 H6A 51.6 . . ?
H9B La1 H6A 83.4 . . ?
H18B La1 H6A 92.5 . . ?
H6B La1 H6A 20.5 . . ?
H15B La1 H6A 176.3 . . ?
H8B La1 H6A 51.8 . . ?
H7B La1 H6A 35.0 . . ?
H16B La1 H6A 151.6 . . ?
H17B La1 H6A 123.4 . . ?
H23A La1 H6A 141.1 . . ?
H19A La1 H6A 57.4 . . ?
H21A La1 H6A 87.5 . . ?
H25A La1 H6A 77.9 . . ?
H15A La1 H6A 159.2 . . ?
H18A La1 H6A 100.1 . . ?
O5 La1 H9A 114.7 . . ?
O1 La1 H9A 47.4 . . ?
O3 La1 H9A 93.0 . . ?
N4 La1 H9A 49.8 . . ?
N1 La1 H9A 130.5 . . ?
N5 La1 H9A 106.5 . . ?
N2 La1 H9A 67.4 . . ?
N3 La1 H9A 32.4 . . ?
N6 La1 H9A 163.3 . . ?
O7 La1 H9A 104.9 . . ?
H23B La1 H9A 97.7 . . ?
H25B La1 H9A 148.1 . . ?
H21B La1 H9A 51.6 . . ?
H19B La1 H9A 68.0 . . ?
H9B La1 H9A 20.5 . . ?
H18B La1 H9A 176.5 . . ?
H6B La1 H9A 84.0 . . ?
H15B La1 H9A 92.5 . . ?
H8B La1 H9A 35.4 . . ?
H7B La1 H9A 52.2 . . ?
H16B La1 H9A 123.8 . . ?
H17B La1 H9A 151.5 . . ?
H23A La1 H9A 78.0 . . ?
H19A La1 H9A 87.7 . . ?
H21A La1 H9A 57.1 . . ?
H25A La1 H9A 140.6 . . ?
H15A La1 H9A 100.0 . . ?
H18A La1 H9A 160.9 . . ?
H6A La1 H9A 84.0 . . ?
O5 La1 H7A 98.4 . . ?
O1 La1 H7A 42.7 . . ?
O3 La1 H7A 87.9 . . ?
N4 La1 H7A 84.8 . . ?
N1 La1 H7A 95.7 . . ?
N5 La1 H7A 128.6 . . ?
N2 La1 H7A 31.8 . . ?
N3 La1 H7A 46.5 . . ?
N6 La1 H7A 159.5 . . ?
O7 La1 H7A 132.5 . . ?
H23B La1 H7A 110.5 . . ?
H25B La1 H7A 152.2 . . ?
H21B La1 H7A 65.4 . . ?
H19B La1 H7A 34.5 . . ?
H9B La1 H7A 49.3 . . ?
H18B La1 H7A 141.5 . . ?
H6B La1 H7A 49.5 . . ?
H15B La1 H7A 121.6 . . ?
H8B La1 H7A 32.1 . . ?
H7B La1 H7A 20.6 . . ?
H16B La1 H7A 145.2 . . ?
H17B La1 H7A 167.3 . . ?
H23A La1 H7A 92.0 . . ?
H19A La1 H7A 55.2 . . ?
H21A La1 H7A 81.1 . . ?
H25A La1 H7A 132.3 . . ?
H15A La1 H7A 134.5 . . ?
H18A La1 H7A 134.3 . . ?
H6A La1 H7A 55.6 . . ?
H9A La1 H7A 35.8 . . ?
O5 La1 H8A 133.2 . . ?
O1 La1 H8A 87.1 . . ?
O3 La1 H8A 43.4 . . ?
N4 La1 H8A 95.4 . . ?
N1 La1 H8A 84.0 . . ?
N5 La1 H8A 159.2 . . ?
N2 La1 H8A 46.8 . . ?
N3 La1 H8A 31.7 . . ?
N6 La1 H8A 126.2 . . ?
O7 La1 H8A 96.5 . . ?
H23B La1 H8A 152.8 . . ?
H25B La1 H8A 109.6 . . ?
H21B La1 H8A 34.6 . . ?
H19B La1 H8A 65.4 . . ?
H9B La1 H8A 49.4 . . ?
H18B La1 H8A 120.6 . . ?
H6B La1 H8A 49.4 . . ?
H15B La1 H8A 141.0 . . ?
H8B La1 H8A 20.6 . . ?
H7B La1 H8A 32.1 . . ?
H16B La1 H8A 165.5 . . ?
H17B La1 H8A 143.2 . . ?
H23A La1 H8A 132.8 . . ?
H19A La1 H8A 81.2 . . ?
H21A La1 H8A 55.3 . . ?
H25A La1 H8A 91.4 . . ?
H15A La1 H8A 133.1 . . ?
H18A La1 H8A 133.8 . . ?
H6A La1 H8A 35.4 . . ?
H9A La1 H8A 56.0 . . ?
H7A La1 H8A 44.7 . . ?
O5 La1 H16A 42.7 . . ?
O1 La1 H16A 97.8 . . ?
O3 La1 H16A 130.5 . . ?
N4 La1 H16A 95.2 . . ?
N1 La1 H16A 85.4 . . ?
N5 La1 H16A 31.4 . . ?
N2 La1 H16A 128.2 . . ?
N3 La1 H16A 158.8 . . ?
N6 La1 H16A 46.5 . . ?
O7 La1 H16A 85.5 . . ?
H23B La1 H16A 36.0 . . ?
H25B La1 H16A 64.7 . . ?
H21B La1 H16A 151.8 . . ?
H19B La1 H16A 111.8 . . ?
H9B La1 H16A 141.4 . . ?
H18B La1 H16A 49.6 . . ?
H6B La1 H16A 122.3 . . ?
H15B La1 H16A 49.3 . . ?
H8B La1 H16A 168.1 . . ?
H7B La1 H16A 145.4 . . ?
H16B La1 H16A 20.6 . . ?
H17B La1 H16A 31.4 . . ?
H23A La1 H16A 55.9 . . ?
H19A La1 H16A 93.8 . . ?
H21A La1 H16A 131.6 . . ?
H25A La1 H16A 81.4 . . ?
H15A La1 H16A 54.7 . . ?
H18A La1 H16A 35.5 . . ?
H6A La1 H16A 134.3 . . ?
H9A La1 H16A 133.7 . . ?
H7A La1 H16A 138.2 . . ?
H8A La1 H16A 169.3 . . ?
O5 La1 H17A 86.0 . . ?
O1 La1 H17A 133.2 . . ?
O3 La1 H17A 94.7 . . ?
N4 La1 H17A 84.8 . . ?
N1 La1 H17A 94.6 . . ?
N5 La1 H17A 46.0 . . ?
N2 La1 H17A 158.5 . . ?
N3 La1 H17A 126.8 . . ?
N6 La1 H17A 30.8 . . ?
O7 La1 H17A 42.0 . . ?
H23B La1 H17A 65.9 . . ?
H25B La1 H17A 34.8 . . ?
H21B La1 H17A 109.8 . . ?
H19B La1 H17A 153.6 . . ?
H9B La1 H17A 121.4 . . ?
H18B La1 H17A 48.9 . . ?
H6B La1 H17A 140.6 . . ?
H15B La1 H17A 50.0 . . ?
H8B La1 H17A 143.5 . . ?
H7B La1 H17A 166.0 . . ?
H16B La1 H17A 31.6 . . ?
H17B La1 H17A 20.6 . . ?
H23A La1 H17A 82.8 . . ?
H19A La1 H17A 133.1 . . ?
H21A La1 H17A 92.2 . . ?
H25A La1 H17A 54.6 . . ?
H15A La1 H17A 35.5 . . ?
H18A La1 H17A 54.8 . . ?
H6A La1 H17A 132.4 . . ?
H9A La1 H17A 133.8 . . ?
H7A La1 H17A 169.6 . . ?
H8A La1 H17A 135.9 . . ?
H16A La1 H17A 43.9 . . ?
O5 La1 H4 75.6 . . ?
O1 La1 H4 94.4 . . ?
O3 La1 H4 68.7 . . ?
N4 La1 H4 158.8 . . ?
N1 La1 H4 21.6 . . ?
N5 La1 H4 132.7 . . ?
N2 La1 H4 42.4 . . ?
N3 La1 H4 98.7 . . ?
N6 La1 H4 85.3 . . ?
O7 La1 H4 122.0 . . ?
H23B La1 H4 122.5 . . ?
H25B La1 H4 86.5 . . ?
H21B La1 H4 99.6 . . ?
H19B La1 H4 50.4 . . ?
H9B La1 H4 114.1 . . ?
H18B La1 H4 67.9 . . ?
H6B La1 H4 25.0 . . ?
H15B La1 H4 151.0 . . ?
H8B La1 H4 82.3 . . ?
H7B La1 H4 57.0 . . ?
H16B La1 H4 121.2 . . ?
H17B La1 H4 99.3 . . ?
H23A La1 H4 126.2 . . ?
H19A La1 H4 41.8 . . ?
H21A La1 H4 118.2 . . ?
H25A La1 H4 71.4 . . ?
H15A La1 H4 151.0 . . ?
H18A La1 H4 69.7 . . ?
H6A La1 H4 32.4 . . ?
H9A La1 H4 109.0 . . ?
H7A La1 H4 74.1 . . ?
H8A La1 H4 67.8 . . ?
H16A La1 H4 102.2 . . ?
H17A La1 H4 116.2 . . ?
O5 La1 H11 125.1 . . ?
O1 La1 H11 68.5 . . ?
O3 La1 H11 93.6 . . ?
N4 La1 H11 21.6 . . ?
N1 La1 H11 157.9 . . ?
N5 La1 H11 85.4 . . ?
N2 La1 H11 99.1 . . ?
N3 La1 H11 42.2 . . ?
N6 La1 H11 131.2 . . ?
O7 La1 H11 76.2 . . ?
H23B La1 H11 86.7 . . ?
H25B La1 H11 121.1 . . ?
H21B La1 H11 49.8 . . ?
H19B La1 H11 99.9 . . ?
H9B La1 H11 25.0 . . ?
H18B La1 H11 150.0 . . ?
H6B La1 H11 114.3 . . ?
H15B La1 H11 67.9 . . ?
H8B La1 H11 56.9 . . ?
H7B La1 H11 82.4 . . ?
H16B La1 H11 99.5 . . ?
H17B La1 H11 120.9 . . ?
H23A La1 H11 71.9 . . ?
H19A La1 H11 118.5 . . ?
H21A La1 H11 40.9 . . ?
H25A La1 H11 125.2 . . ?
H15A La1 H11 69.6 . . ?
H18A La1 H11 151.3 . . ?
H6A La1 H11 108.4 . . ?
H9A La1 H11 32.3 . . ?
H7A La1 H11 68.0 . . ?
H8A La1 H11 73.9 . . ?
H16A La1 H11 116.8 . . ?
H17A La1 H11 101.7 . . ?
H4 La1 H11 138.7 . . ?
O5 La1 H13 98.5 . . ?
O1 La1 H13 80.2 . . ?
O3 La1 H13 117.9 . . ?
N4 La1 H13 21.4 . . ?
N1 La1 H13 158.7 . . ?
N5 La1 H13 43.5 . . ?
N2 La1 H13 135.3 . . ?
N3 La1 H13 84.2 . . ?
N6 La1 H13 96.4 . . ?
O7 La1 H13 64.1 . . ?
H23B La1 H13 51.7 . . ?
H25B La1 H13 97.3 . . ?
H21B La1 H13 85.3 . . ?
H19B La1 H13 124.8 . . ?
H9B La1 H13 67.8 . . ?
H18B La1 H13 112.9 . . ?
H6B La1 H13 153.5 . . ?
H15B La1 H13 25.3 . . ?
H8B La1 H13 99.7 . . ?
H7B La1 H13 122.5 . . ?
H16B La1 H13 56.7 . . ?
H17B La1 H13 81.2 . . ?
H23A La1 H13 47.1 . . ?
H19A La1 H13 131.9 . . ?
H21A La1 H13 67.5 . . ?
H25A La1 H13 113.6 . . ?
H15A La1 H13 30.4 . . ?
H18A La1 H13 108.6 . . ?
H6A La1 H13 151.0 . . ?
H9A La1 H13 70.4 . . ?
H7A La1 H13 104.0 . . ?
H8A La1 H13 115.7 . . ?
H16A La1 H13 74.6 . . ?
H17A La1 H13 65.9 . . ?
H4 La1 H13 173.3 . . ?
H11 La1 H13 42.8 . . ?
O5 La1 H2 63.8 . . ?
O1 La1 H2 120.7 . . ?
O3 La1 H2 78.3 . . ?
N4 La1 H2 158.5 . . ?
N1 La1 H2 21.3 . . ?
N5 La1 H2 97.3 . . ?
N2 La1 H2 84.5 . . ?
N3 La1 H2 133.7 . . ?
N6 La1 H2 43.6 . . ?
O7 La1 H2 95.4 . . ?
H23B La1 H2 99.1 . . ?
H25B La1 H2 50.9 . . ?
H21B La1 H2 122.9 . . ?
H19B La1 H2 86.6 . . ?
H9B La1 H2 152.0 . . ?
H18B La1 H2 25.3 . . ?
H6B La1 H2 67.7 . . ?
H15B La1 H2 113.7 . . ?
H8B La1 H2 121.6 . . ?
H7B La1 H2 99.6 . . ?
H16B La1 H2 81.6 . . ?
H17B La1 H2 56.6 . . ?
H23A La1 H2 115.5 . . ?
H19A La1 H2 69.1 . . ?
H21A La1 H2 129.8 . . ?
H25A La1 H2 45.4 . . ?
H15A La1 H2 108.3 . . ?
H18A La1 H2 31.0 . . ?
H6A La1 H2 70.0 . . ?
H9A La1 H2 151.7 . . ?
H7A La1 H2 116.2 . . ?
H8A La1 H2 102.8 . . ?
H16A La1 H2 66.5 . . ?
H17A La1 H2 74.2 . . ?
H4 La1 H2 42.7 . . ?
H11 La1 H2 170.4 . . ?
H13 La1 H2 137.4 . . ?
O5 La1 H12 113.5 . . ?
O1 La1 H12 74.2 . . ?
O3 La1 H12 105.8 . . ?
N4 La1 H12 3.2 . . ?
N1 La1 H12 175.2 . . ?
N5 La1 H12 64.6 . . ?
N2 La1 H12 118.3 . . ?
N3 La1 H12 63.0 . . ?
N6 La1 H12 113.9 . . ?
O7 La1 H12 67.8 . . ?
H23B La1 H12 69.2 . . ?
H25B La1 H12 109.4 . . ?
H21B La1 H12 66.5 . . ?
H19B La1 H12 114.2 . . ?
H9B La1 H12 46.4 . . ?
H18B La1 H12 131.9 . . ?
H6B La1 H12 134.9 . . ?
H15B La1 H12 46.7 . . ?
H8B La1 H12 78.3 . . ?
H7B La1 H12 102.9 . . ?
H16B La1 H12 78.1 . . ?
H17B La1 H12 100.8 . . ?
H23A La1 H12 58.6 . . ?
H19A La1 H12 128.9 . . ?
H21A La1 H12 51.5 . . ?
H25A La1 H12 120.7 . . ?
H15A La1 H12 49.1 . . ?
H18A La1 H12 129.9 . . ?
H6A La1 H12 129.7 . . ?
H9A La1 H12 51.1 . . ?
H7A La1 H12 86.5 . . ?
H8A La1 H12 94.6 . . ?
H16A La1 H12 95.9 . . ?
H17A La1 H12 83.1 . . ?
H4 La1 H12 159.8 . . ?
H11 La1 H12 21.4 . . ?
H13 La1 H12 21.4 . . ?
H2 La1 H12 157.2 . . ?
O5 La1 H3 67.7 . . ?
O1 La1 H3 107.9 . . ?
O3 La1 H3 72.9 . . ?
N4 La1 H3 178.6 . . ?
N1 La1 H3 2.9 . . ?
N5 La1 H3 115.2 . . ?
N2 La1 H3 63.3 . . ?
N3 La1 H3 117.3 . . ?
N6 La1 H3 64.4 . . ?
O7 La1 H3 110.1 . . ?
H23B La1 H3 111.4 . . ?
H25B La1 H3 68.5 . . ?
H21B La1 H3 112.9 . . ?
H19B La1 H3 67.8 . . ?
H9B La1 H3 134.2 . . ?
H18B La1 H3 46.6 . . ?
H6B La1 H3 46.4 . . ?
H15B La1 H3 132.9 . . ?
H8B La1 H3 102.3 . . ?
H7B La1 H3 78.4 . . ?
H16B La1 H3 101.3 . . ?
H17B La1 H3 77.9 . . ?
H23A La1 H3 122.7 . . ?
H19A La1 H3 53.3 . . ?
H21A La1 H3 127.3 . . ?
H25A La1 H3 57.2 . . ?
H15A La1 H3 129.6 . . ?
H18A La1 H3 49.4 . . ?
H6A La1 H3 50.8 . . ?
H9A La1 H3 130.4 . . ?
H7A La1 H3 95.1 . . ?
H8A La1 H3 85.5 . . ?
H16A La1 H3 83.9 . . ?
H17A La1 H3 95.2 . . ?
H4 La1 H3 21.4 . . ?
H11 La1 H3 159.2 . . ?
H13 La1 H3 158.0 . . ?
H2 La1 H3 21.3 . . ?
H12 La1 H3 177.8 . . ?
C1 N1 C5 119.0(3) . . ?
C1 N1 La1 120.3(2) . . ?
C5 N1 La1 120.5(2) . . ?
C19 N2 C6 111.2(2) . . ?
C19 N2 C7 108.2(2) . . ?
C6 N2 C7 110.3(2) . . ?
C19 N2 La1 105.43(17) . . ?
C6 N2 La1 110.59(18) . . ?
C7 N2 La1 111.03(17) . . ?
C21 N3 C9 110.1(2) . . ?
C21 N3 C8 108.4(2) . . ?
C9 N3 C8 111.1(2) . . ?
C21 N3 La1 105.15(17) . . ?
C9 N3 La1 110.69(18) . . ?
C8 N3 La1 111.26(17) . . ?
C14 N4 C10 118.9(3) . . ?
C14 N4 La1 120.4(2) . . ?
C10 N4 La1 120.4(2) . . ?
C15 N5 C23 111.4(3) . . ?
C15 N5 C16 110.4(2) . . ?
C23 N5 C16 108.5(2) . . ?
C15 N5 La1 111.03(19) . . ?
C23 N5 La1 103.00(18) . . ?
C16 N5 La1 112.30(19) . . ?
C25 N6 C18 110.6(3) . . ?
C25 N6 C17 107.8(2) . . ?
C18 N6 C17 110.0(2) . . ?
C25 N6 La1 106.78(18) . . ?
C18 N6 La1 109.37(18) . . ?
C17 N6 La1 112.24(19) . . ?
C20 O1 La1 115.7(2) . . ?
C22 O3 La1 116.2(2) . . ?
C24 O5 La1 119.7(2) . . ?
C26 O7 La1 116.3(2) . . ?
N1 C1 C2 121.5(3) . . ?
N1 C1 C18 117.4(3) . . ?
C2 C1 C18 120.9(3) . . ?
C3 C2 C1 119.3(3) . . ?
C2 C3 C4 119.1(3) . . ?
C5 C4 C3 119.2(3) . . ?
N1 C5 C4 121.8(3) . . ?
N1 C5 C6 116.7(3) . . ?
C4 C5 C6 121.4(3) . . ?
N2 C6 C5 113.0(3) . . ?
N2 C7 C8 113.2(2) . . ?
N3 C8 C7 113.0(2) . . ?
N3 C9 C10 112.6(3) . . ?
N4 C10 C11 121.7(3) . . ?
N4 C10 C9 116.9(3) . . ?
C11 C10 C9 121.4(3) . . ?
C10 C11 C12 119.2(3) . . ?
C13 C12 C11 119.2(3) . . ?
C12 C13 C14 119.1(3) . . ?
N4 C14 C13 121.8(3) . . ?
N4 C14 C15 117.5(3) . . ?
C13 C14 C15 120.5(3) . . ?
N5 C15 C14 114.6(3) . . ?
N5 C16 C17 113.9(3) . . ?
N6 C17 C16 112.9(3) . . ?
N6 C18 C1 114.4(2) . . ?
N2 C19 C20 109.8(2) . . ?
O1 C20 O2 124.4(3) . . ?
O1 C20 C19 119.3(3) . . ?
O2 C20 C19 116.3(3) . . ?
N3 C21 C22 109.9(2) . . ?
O3 C22 O4 124.3(3) . . ?
O3 C22 C21 119.9(3) . . ?
O4 C22 C21 115.7(3) . . ?
N5 C23 C24 109.3(3) . . ?
O6 C24 O5 125.3(3) . . ?
O6 C24 C23 118.9(3) . . ?
O5 C24 C23 115.7(3) . . ?
N6 C25 C26 108.6(3) . . ?
O7 C26 O8 122.1(3) . . ?
O7 C26 C25 120.5(3) . . ?
O8 C26 C25 117.3(3) . . ?
O2N N7 O1N 118.7(4) . . ?
O2N N7 O3N 120.5(4) . . ?
O1N N7 O3N 120.8(5) . . ?

loop_
_geom_bond_atom_site_label_1
_geom_bond_atom_site_label_2
_geom_bond_distance
_geom_bond_site_symmetry_2
_geom_bond_publ_flag
La1 O5 2.550(2) . ?
La1 O1 2.571(2) . ?
La1 O3 2.572(2) . ?
La1 N4 2.636(3) . ?
La1 N1 2.637(3) . ?
La1 N5 2.692(3) . ?
La1 N2 2.698(3) . ?
La1 N3 2.701(2) . ?
La1 N6 2.718(3) . ?
La1 O7 2.723(2) . ?
La1 H23B 4.2994 . ?
La1 H25B 4.3811 . ?
La1 H21B 4.3309 . ?
La1 H19B 4.3288 . ?
La1 H9B 4.4111 . ?
La1 H18B 4.4017 . ?
La1 H6B 4.4046 . ?
La1 H15B 4.3928 . ?
La1 H8B 4.4165 . ?
La1 H7B 4.4149 . ?
La1 H16B 4.4235 . ?
La1 H17B 4.4450 . ?
La1 H23A 3.4026 . ?
La1 H19A 3.5680 . ?
La1 H21A 3.5622 . ?
La1 H25A 3.5357 . ?
La1 H15A 3.7565 . ?
La1 H18A 3.7108 . ?
La1 H6A 3.7115 . ?
La1 H9A 3.7093 . ?
La1 H7A 3.7615 . ?
La1 H8A 3.7596 . ?
La1 H16A 3.7804 . ?
La1 H17A 3.8328 . ?
La1 H4 5.5453 . ?
La1 H11 5.5488 . ?
La1 H13 5.5502 . ?
La1 H2 5.5548 . ?
La1 H12 6.3515 . ?
La1 H3 6.3552 . ?
N1 C1 1.348(4) . ?
N1 C5 1.350(4) . ?
N2 C19 1.477(4) . ?
N2 C6 1.481(4) . ?
N2 C7 1.498(4) . ?
N3 C21 1.481(4) . ?
N3 C9 1.481(4) . ?
N3 C8 1.488(4) . ?
N4 C14 1.349(4) . ?
N4 C10 1.357(4) . ?
N5 C15 1.479(4) . ?
N5 C23 1.481(4) . ?
N5 C16 1.492(4) . ?
N6 C25 1.474(4) . ?
N6 C18 1.480(4) . ?
N6 C17 1.498(4) . ?
O1 C20 1.255(3) . ?
O2 C20 1.273(4) . ?
O3 C22 1.248(4) . ?
O4 C22 1.277(4) . ?
O5 C24 1.281(4) . ?
O6 C24 1.234(4) . ?
O7 C26 1.228(4) . ?
O8 C26 1.309(4) . ?
C1 C2 1.394(4) . ?
C1 C18 1.508(4) . ?
C2 C3 1.378(5) . ?
C3 C4 1.386(5) . ?
C4 C5 1.385(4) . ?
C5 C6 1.510(4) . ?
C7 C8 1.520(4) . ?
C9 C10 1.507(5) . ?
C10 C11 1.384(4) . ?
C11 C12 1.386(5) . ?
C12 C13 1.384(5) . ?
C13 C14 1.387(4) . ?
C14 C15 1.505(4) . ?
C16 C17 1.506(5) . ?
C19 C20 1.515(5) . ?
C21 C22 1.512(4) . ?
C23 C24 1.543(4) . ?
C25 C26 1.514(4) . ?
N7 O2N 1.219(5) . ?
N7 O1N 1.230(5) . ?
N7 O3N 1.235(4) . ?
